data_7225602
loop_
_publ_author_name
'Mocilac, P.'
'Osman, I. A.'
'Gallagher, J. F.'

_publ_section_title
;
 Short C--H&#x22EF;F interactions involving the 2,5-difluorobenzene group:
 understanding the role of fluorine in aggregation and complex C--F/C--H
 disorder in a 2 \\times 6 isomer grid
;
_journal_issue 30
_journal_name_full CrystEngComm
_journal_page_first 5764
_journal_paper_doi 10.1039/C6CE00795C
_journal_volume 18
_journal_year 2016
_chemical_absolute_configuration unk
_chemical_formula_moiety 'C13 H9 F2 N O'
_chemical_formula_sum 'C13 H9 F2 N O'
_chemical_formula_weight 233.21
_chemical_melting_point 402
_chemical_name_systematic '(26_F2 or 11-018)'
_space_group_crystal_system orthorhombic
_space_group_IT_number 33
_space_group_name_Hall 'P 2c -2n'
_space_group_name_H-M_alt 'P n a 21'
_symmetry_space_group_name_Hall 'P 2c -2n'
_symmetry_space_group_name_H-M 'P n a 21'
_atom_sites_solution_hydrogens mixed
_audit_creation_method SHELXL-2014/7
_audit_update_record
;
2016-02-14 deposited with the CCDC.
2016-06-21 downloaded from the CCDC.
;
_cell_angle_alpha 90
_cell_angle_beta 90
_cell_angle_gamma 90
_cell_formula_units_Z 4
_cell_length_a 10.1031(18)
_cell_length_b 21.838(3)
_cell_length_c 4.8875(6)
_cell_measurement_reflns_used 2293
_cell_measurement_temperature 294(2)
_cell_measurement_theta_max 27.38
_cell_measurement_theta_min 3.44
_cell_volume 1078.3(3)
_computing_cell_refinement
;
CrysAlisPro, Agilent Technologies,
Version 1.171.34.49 (release 20-01-2011 CrysAlis171 .NET)
(compiled Jan 20 2011,15:58:25)
;
_computing_data_collection
;
CrysAlisPro, Agilent Technologies,
Version 1.171.34.49 (release 20-01-2011 CrysAlis171 .NET)
(compiled Jan 20 2011,15:58:25)
;
_computing_data_reduction
;
CrysAlisPro, Agilent Technologies,
Version 1.171.34.49 (release 20-01-2011 CrysAlis171 .NET)
(compiled Jan 20 2011,15:58:25)
;
_computing_molecular_graphics 'PLATON (Spek, 2009)'
_computing_publication_material SHELXL-14/7
_computing_structure_refinement 'SHELXL97 and SHELXL-14/7 (Sheldrick, 2008) & SORTX (McArdle, 1995)'
_computing_structure_solution 'SHELXS-14/7 (Sheldrick, 2014)'
_diffrn_ambient_temperature 294(1)
_diffrn_detector_area_resol_mean 16.056
_diffrn_measured_fraction_theta_full 0.997
_diffrn_measured_fraction_theta_max 0.967
_diffrn_measurement_device 'Xcalibur, Sapphire3, Gemini Ultra'
_diffrn_measurement_method '\w scans'
_diffrn_radiation_monochromator graphite
_diffrn_radiation_source 'Enhance (Mo) X-ray Source'
_diffrn_radiation_type MoK\a
_diffrn_radiation_wavelength 0.71073
_diffrn_reflns_av_R_equivalents 0.0437
_diffrn_reflns_av_unetI/netI 0.0501
_diffrn_reflns_Laue_measured_fraction_full 0.997
_diffrn_reflns_Laue_measured_fraction_max 0.967
_diffrn_reflns_limit_h_max 12
_diffrn_reflns_limit_h_min -13
_diffrn_reflns_limit_k_max 28
_diffrn_reflns_limit_k_min -28
_diffrn_reflns_limit_l_max 6
_diffrn_reflns_limit_l_min -6
_diffrn_reflns_number 7275
_diffrn_reflns_point_group_measured_fraction_full 0.838
_diffrn_reflns_point_group_measured_fraction_max 0.800
_diffrn_reflns_theta_full 26.000
_diffrn_reflns_theta_max 27.454
_diffrn_reflns_theta_min 3.450
_exptl_absorpt_coefficient_mu 0.115
_exptl_absorpt_correction_T_max 1.000
_exptl_absorpt_correction_T_min 0.919
_exptl_absorpt_correction_type multi-scan
_exptl_absorpt_process_details 'Empirical - ABSPACK'
_exptl_crystal_colour Colourless
_exptl_crystal_density_diffrn 1.436
_exptl_crystal_description Needle
_exptl_crystal_F_000 480
_exptl_crystal_recrystallization_method 'Re-crystallisation from solvent: n-hexane'
_exptl_crystal_size_max 0.530
_exptl_crystal_size_mid 0.090
_exptl_crystal_size_min 0.050
_refine_diff_density_max 0.111
_refine_diff_density_min -0.112
_refine_diff_density_rms 0.025
_refine_ls_abs_structure_details
;
Flack x from 298 quotients (Parsons et al., 2013)
;
_refine_ls_abs_structure_Flack -0.8(8)
_refine_ls_extinction_method none
_refine_ls_goodness_of_fit_ref 0.848
_refine_ls_hydrogen_treatment mixed
_refine_ls_matrix_type full
_refine_ls_number_parameters 158
_refine_ls_number_reflns 1980
_refine_ls_number_restraints 1
_refine_ls_restrained_S_all 0.848
_refine_ls_R_factor_all 0.0716
_refine_ls_R_factor_gt 0.0336
_refine_ls_shift/su_max 0.000
_refine_ls_shift/su_mean 0.000
_refine_ls_structure_factor_coef Fsqd
_refine_ls_weighting_details 'w=1/[\s^2^(Fo^2^)+(0.0311P)^2^] where P=(Fo^2^+2Fc^2^)/3'
_refine_ls_weighting_scheme calc
_refine_ls_wR_factor_gt 0.0599
_refine_ls_wR_factor_ref 0.0667
_reflns_Friedel_coverage 0.480
_reflns_Friedel_fraction_full 0.634
_reflns_Friedel_fraction_max 0.588
_reflns_number_gt 1187
_reflns_number_total 1980
_reflns_threshold_expression I>2\s(I)
_cod_data_source_file c6ce00795c2.cif
_cod_data_source_block 26_F2_294K
_cod_depositor_comments 'Adding full bibliography for 7225595--7225606.cif.'
_cod_database_code 7225602
_shelx_shelxl_version_number 2014/7
_shelx_space_group_comment
;
The symmetry employed for this shelxl refinement is uniquely defined
by the following loop, which should always be used as a source of
symmetry information in preference to the above space-group names.
They are only intended as comments.
;
_shelx_estimated_absorpt_t_min 0.942
_shelx_estimated_absorpt_t_max 0.994

loop_
_space_group_symop_operation_xyz
'x, y, z'
'-x, -y, z+1/2'
'x+1/2, -y+1/2, z'
'-x+1/2, y+1/2, z+1/2'

loop_
_atom_site_label
_atom_site_type_symbol
_atom_site_fract_x
_atom_site_fract_y
_atom_site_fract_z
_atom_site_U_iso_or_equiv
_atom_site_adp_type
_atom_site_occupancy
_atom_site_site_symmetry_order
_atom_site_calc_flag
_atom_site_refinement_flags_posn
_atom_site_refinement_flags_adp
F12 F 0.70504(17) 0.21904(6) -0.2881(4) 0.0731(5) Uani 1 1 d . .
F16 F 0.38804(15) 0.32590(7) 0.2188(4) 0.0727(5) Uani 1 1 d . .
O1 O 0.6306(2) 0.34167(9) -0.3877(3) 0.0659(6) Uani 1 1 d . .
N1 N 0.6297(2) 0.37738(10) 0.0454(4) 0.0464(5) Uani 1 1 d . .
H1 H 0.610(2) 0.3696(11) 0.228(6) 0.063(7) Uiso 1 1 d . .
C1 C 0.6070(3) 0.33481(12) -0.1458(5) 0.0436(7) Uani 1 1 d . .
C11 C 0.5514(3) 0.27622(12) -0.0387(5) 0.0394(6) Uani 1 1 d . .
C12 C 0.6018(3) 0.22027(13) -0.1158(5) 0.0472(7) Uani 1 1 d . .
C13 C 0.5559(3) 0.16592(12) -0.0204(6) 0.0550(7) Uani 1 1 d . .
H13 H 0.5936 0.1293 -0.0782 0.066 Uiso 1 1 calc R U
C14 C 0.4527(3) 0.16584(13) 0.1633(5) 0.0598(8) Uani 1 1 d . .
H14 H 0.4212 0.1290 0.2329 0.072 Uiso 1 1 calc R U
C15 C 0.3963(3) 0.21984(13) 0.2437(6) 0.0573(8) Uani 1 1 d . .
H15 H 0.3253 0.2202 0.3649 0.069 Uiso 1 1 calc R U
C16 C 0.4464(3) 0.27288(12) 0.1423(5) 0.0489(7) Uani 1 1 d . .
C21 C 0.6802(2) 0.43709(12) 0.0030(5) 0.0452(6) Uani 1 1 d . .
C22 C 0.7768(3) 0.45020(15) -0.1869(5) 0.0637(8) Uani 1 1 d . .
H22 H 0.8098 0.4193 -0.2985 0.076 Uiso 1 1 calc R U
C23 C 0.8246(3) 0.50897(16) -0.2122(7) 0.0758(9) Uani 1 1 d . .
H23 H 0.8899 0.5176 -0.3406 0.091 Uiso 1 1 calc R U
C24 C 0.7766(4) 0.55449(14) -0.0503(8) 0.0738(10) Uani 1 1 d . .
H24 H 0.8081 0.5943 -0.0697 0.089 Uiso 1 1 calc R U
C25 C 0.6818(3) 0.54156(14) 0.1410(7) 0.0721(9) Uani 1 1 d . .
H25 H 0.6502 0.5725 0.2543 0.087 Uiso 1 1 calc R U
C26 C 0.6334(3) 0.48325(12) 0.1665(6) 0.0584(7) Uani 1 1 d . .
H26 H 0.5683 0.4749 0.2957 0.070 Uiso 1 1 calc R U

loop_
_atom_site_aniso_label
_atom_site_aniso_U_11
_atom_site_aniso_U_22
_atom_site_aniso_U_33
_atom_site_aniso_U_23
_atom_site_aniso_U_13
_atom_site_aniso_U_12
F12 0.0828(11) 0.0660(10) 0.0705(11) -0.0028(10) 0.0415(10) 0.0052(8)
F16 0.0638(10) 0.0651(10) 0.0892(11) -0.0138(10) 0.0273(10) 0.0059(8)
O1 0.1090(17) 0.0644(13) 0.0243(10) 0.0051(8) 0.0070(11) -0.0093(12)
N1 0.0646(15) 0.0473(13) 0.0273(11) 0.0042(9) 0.0052(11) -0.0034(11)
C1 0.0533(18) 0.0490(18) 0.0284(14) 0.0024(12) 0.0028(12) 0.0041(14)
C11 0.0436(14) 0.0496(16) 0.0249(12) -0.0001(12) 0.0009(12) -0.0013(13)
C12 0.0514(18) 0.0534(19) 0.0366(14) -0.0017(13) 0.0099(12) 0.0009(15)
C13 0.0633(19) 0.0459(17) 0.0559(17) -0.0046(15) 0.0073(16) 0.0011(15)
C14 0.071(2) 0.0553(19) 0.053(2) 0.0053(16) 0.0063(17) -0.0110(16)
C15 0.0514(18) 0.069(2) 0.0518(16) -0.0044(17) 0.0143(15) -0.0132(15)
C16 0.0511(17) 0.0504(17) 0.0453(16) -0.0090(14) 0.0053(14) 0.0039(15)
C21 0.0587(17) 0.0445(15) 0.0324(13) 0.0069(12) -0.0039(14) -0.0012(13)
C22 0.087(2) 0.0563(19) 0.0476(17) 0.0055(13) 0.0159(18) -0.0042(17)
C23 0.096(2) 0.071(2) 0.060(2) 0.0159(18) 0.0103(19) -0.024(2)
C24 0.099(3) 0.051(2) 0.071(2) 0.0126(19) -0.018(2) -0.0139(18)
C25 0.090(3) 0.0546(19) 0.072(2) -0.0114(17) -0.009(2) 0.0013(17)
C26 0.0657(18) 0.0551(18) 0.0544(17) -0.0067(14) 0.0021(15) -0.0019(14)

loop_
_atom_type_symbol
_atom_type_description
_atom_type_scat_dispersion_real
_atom_type_scat_dispersion_imag
_atom_type_scat_source
C C 0.0033 0.0016 'International Tables Vol C Tables 4.2.6.8 and 6.1.1.4'
H H 0.0000 0.0000 'International Tables Vol C Tables 4.2.6.8 and 6.1.1.4'
N N 0.0061 0.0033 'International Tables Vol C Tables 4.2.6.8 and 6.1.1.4'
O O 0.0106 0.0060 'International Tables Vol C Tables 4.2.6.8 and 6.1.1.4'
F F 0.0171 0.0103 'International Tables Vol C Tables 4.2.6.8 and 6.1.1.4'

loop_
_geom_angle_atom_site_label_1
_geom_angle_atom_site_label_2
_geom_angle_atom_site_label_3
_geom_angle
C1 N1 C21 126.9(2)
C1 N1 H1 120.4(15)
C21 N1 H1 112.7(15)
O1 C1 N1 124.1(3)
O1 C1 C11 121.4(2)
N1 C1 C11 114.6(2)
C12 C11 C16 114.3(2)
C12 C11 C1 121.8(2)
C16 C11 C1 123.9(2)
F12 C12 C13 117.7(2)
F12 C12 C11 118.5(2)
C13 C12 C11 123.8(2)
C12 C13 C14 119.0(3)
C12 C13 H13 120.5
C14 C13 H13 120.5
C15 C14 C13 120.1(3)
C15 C14 H14 119.9
C13 C14 H14 119.9
C16 C15 C14 118.4(3)
C16 C15 H15 120.8
C14 C15 H15 120.8
F16 C16 C15 117.8(2)
F16 C16 C11 117.8(2)
C15 C16 C11 124.4(3)
C26 C21 C22 119.0(3)
C26 C21 N1 117.9(2)
C22 C21 N1 123.1(3)
C23 C22 C21 120.2(3)
C23 C22 H22 119.9
C21 C22 H22 119.9
C24 C23 C22 120.3(3)
C24 C23 H23 119.9
C22 C23 H23 119.9
C23 C24 C25 119.8(3)
C23 C24 H24 120.1
C25 C24 H24 120.1
C24 C25 C26 120.3(3)
C24 C25 H25 119.9
C26 C25 H25 119.9
C25 C26 C21 120.5(3)
C25 C26 H26 119.7
C21 C26 H26 119.7

loop_
_geom_bond_atom_site_label_1
_geom_bond_atom_site_label_2
_geom_bond_distance
F12 C12 1.341(3)
F16 C16 1.352(3)
O1 C1 1.216(3)
N1 C1 1.338(3)
N1 C21 1.416(3)
N1 H1 0.93(3)
C1 C11 1.492(3)
C11 C12 1.376(3)
C11 C16 1.384(3)
C12 C13 1.357(3)
C13 C14 1.376(4)
C13 H13 0.9300
C14 C15 1.368(4)
C14 H14 0.9300
C15 C16 1.358(3)
C15 H15 0.9300
C21 C26 1.370(4)
C21 C22 1.377(4)
C22 C23 1.377(4)
C22 H22 0.9300
C23 C24 1.360(5)
C23 H23 0.9300
C24 C25 1.368(4)
C24 H24 0.9300
C25 C26 1.370(4)
C25 H25 0.9300
C26 H26 0.9300

loop_
_geom_hbond_atom_site_label_D
_geom_hbond_atom_site_label_H
_geom_hbond_atom_site_label_A
_geom_hbond_distance_DH
_geom_hbond_distance_HA
_geom_hbond_distance_DA
_geom_hbond_angle_DHA
_geom_hbond_site_symmetry_A
_geom_hbond_publ_flag
N1 H1 O1 0.93(3) 1.99(3) 2.878(2) 160(2) 1_556 yes
N1 H1 F16 0.93(3) 2.44(2) 2.818(3) 104.6(18) . yes
C15 H15 F12 0.93 2.47 3.279(3) 145 3_456 yes
C15 H15 O1 0.93 2.68 3.500(3) 148 3_456 yes
C22 H22 O1 0.93 2.52 2.960(4) 109 . yes

loop_
_geom_torsion_atom_site_label_1
_geom_torsion_atom_site_label_2
_geom_torsion_atom_site_label_3
_geom_torsion_atom_site_label_4
_geom_torsion
C21 N1 C1 O1 2.0(5)
C21 N1 C1 C11 -179.2(2)
O1 C1 C11 C12 46.1(4)
N1 C1 C11 C12 -132.8(3)
O1 C1 C11 C16 -133.6(3)
N1 C1 C11 C16 47.5(3)
C16 C11 C12 F12 -179.1(2)
C1 C11 C12 F12 1.1(3)
C16 C11 C12 C13 -1.4(3)
C1 C11 C12 C13 178.9(2)
F12 C12 C13 C14 178.0(2)
C11 C12 C13 C14 0.3(4)
C12 C13 C14 C15 1.1(4)
C13 C14 C15 C16 -1.3(4)
C14 C15 C16 F16 178.6(2)
C14 C15 C16 C11 0.1(4)
C12 C11 C16 F16 -177.4(2)
C1 C11 C16 F16 2.4(3)
C12 C11 C16 C15 1.2(3)
C1 C11 C16 C15 -179.1(3)
C1 N1 C21 C26 144.9(3)
C1 N1 C21 C22 -37.5(4)
C26 C21 C22 C23 -0.4(4)
N1 C21 C22 C23 -178.0(3)
C21 C22 C23 C24 -0.2(5)
C22 C23 C24 C25 1.0(5)
C23 C24 C25 C26 -1.2(5)
C24 C25 C26 C21 0.7(4)
C22 C21 C26 C25 0.1(4)
N1 C21 C26 C25 177.8(2)
